data_7006602
loop_
_publ_author_name
'Pugh, David'
'Wright, Joseph A.'
'Freeman, Sandra'
'Danopoulos, Andreas A.'

_publ_section_title
;
 'Pincer' dicarbene complexes of some early transition metals and
 uranium.
;
_journal_issue 6
_journal_name_full 'Dalton transactions (Cambridge, England : 2003)'
_journal_page_first 775
_journal_page_last 782
_journal_paper_doi 10.1039/b512133g
_journal_year 2006
_chemical_formula_moiety 'C39 H49 Cl2 N6 Ti'
_chemical_formula_sum 'C39 H49 Cl2 N6 O0 Ti'
_chemical_formula_weight 720.64
_chemical_name_systematic
;
?
;
_space_group_IT_number 19
_symmetry_cell_setting orthorhombic
_symmetry_space_group_name_Hall 'P 2ac 2ab'
_symmetry_space_group_name_H-M 'P 21 21 21'
_atom_sites_solution_hydrogens geom
_atom_sites_solution_primary direct
_atom_sites_solution_secondary difmap
_audit_creation_method SHELXL-97
_cell_angle_alpha 90.00
_cell_angle_beta 90.00
_cell_angle_gamma 90.00
_cell_formula_units_Z 4
_cell_length_a 10.802(9)
_cell_length_b 13.630(13)
_cell_length_c 32.45(2)
_cell_measurement_reflns_used 6000
_cell_measurement_temperature 120(2)
_cell_measurement_theta_max 27.48
_cell_measurement_theta_min 2.91
_cell_volume 4778(7)
_computing_cell_refinement 'DENZO (Otwinowski & Minor, 1997) & COLLECT (Hooft, R.W.W., 1998)'
_computing_data_collection 'COLLECT (Hooft, R.W.W., 1998)'
_computing_data_reduction 'DENZO (Otwinowski & Minor, 1997) & COLLECT (Hooft, R.W.W., 1998)'
_computing_molecular_graphics 'ORTEP-III (Farrugia, 1997)'
_computing_publication_material 'enCIFer (2004)'
_computing_structure_refinement 'SHELXL-97 (Sheldrick, 1997)'
_computing_structure_solution 'DIRDIF-99 (Beurskens, 1999)'
_diffrn_ambient_temperature 120(2)
_diffrn_detector_area_resol_mean 9.091
_diffrn_measured_fraction_theta_full 0.994
_diffrn_measured_fraction_theta_max 0.994
_diffrn_measurement_device_type 'Bruker-Nonius 95mm CCD camera on \k-goniostat'
_diffrn_measurement_method '\f & \w scans'
_diffrn_radiation_monochromator '10cm confocal mirrors'
_diffrn_radiation_source 'Bruker-Nonius FR591 rotating anode'
_diffrn_radiation_type MoK\a
_diffrn_radiation_wavelength 0.71073
_diffrn_reflns_av_R_equivalents 0.1118
_diffrn_reflns_av_sigmaI/netI 0.1938
_diffrn_reflns_limit_h_max 14
_diffrn_reflns_limit_h_min -13
_diffrn_reflns_limit_k_max 17
_diffrn_reflns_limit_k_min -17
_diffrn_reflns_limit_l_max 41
_diffrn_reflns_limit_l_min -41
_diffrn_reflns_number 33304
_diffrn_reflns_theta_full 27.49
_diffrn_reflns_theta_max 27.49
_diffrn_reflns_theta_min 2.92
_diffrn_standards_number 0
_exptl_absorpt_coefficient_mu 0.319
_exptl_absorpt_correction_T_max 0.9873
_exptl_absorpt_correction_T_min 0.9389
_exptl_absorpt_correction_type multi-scan
_exptl_absorpt_process_details 'SADABS V2.10 (Sheldrick, G.M., 2003)'
_exptl_crystal_colour Orange
_exptl_crystal_density_diffrn 1.002
_exptl_crystal_density_method 'not measured'
_exptl_crystal_description Block
_exptl_crystal_F_000 1524
_exptl_crystal_size_max 0.20
_exptl_crystal_size_mid 0.16
_exptl_crystal_size_min 0.04
_refine_diff_density_max 0.414
_refine_diff_density_min -0.310
_refine_diff_density_rms 0.079
_refine_ls_abs_structure_details 'Flack H D (1983), Acta Cryst. A39, 876-881'
_refine_ls_abs_structure_Flack 0.15(5)
_refine_ls_extinction_method none
_refine_ls_goodness_of_fit_ref 0.973
_refine_ls_hydrogen_treatment constr
_refine_ls_matrix_type full
_refine_ls_number_parameters 477
_refine_ls_number_reflns 10871
_refine_ls_number_restraints 122
_refine_ls_restrained_S_all 0.972
_refine_ls_R_factor_all 0.1728
_refine_ls_R_factor_gt 0.0944
_refine_ls_shift/su_max 0.007
_refine_ls_shift/su_mean 0.001
_refine_ls_structure_factor_coef Fsqd
_refine_ls_weighting_details 'calc w=1/[\s^2^(Fo^2^)+(0.1016P)^2^+0.0000P] where P=(Fo^2^+2Fc^2^)/3'
_refine_ls_weighting_scheme calc
_refine_ls_wR_factor_gt 0.1944
_refine_ls_wR_factor_ref 0.2221
_reflns_number_gt 5519
_reflns_number_total 10871
_reflns_threshold_expression >2sigma(I)
_cod_data_source_file b512133g.txt
_cod_data_source_block 9
_cod_depositor_comments
;
The following automatic conversions were performed:
'_symmetry_cell_setting' value 'Orthorhombic' changed to 'orthorhombic'
according to '/home/saulius/struct/CIF-dictionaries/cif_core.dic'
dictionary named 'cif_core.dic' version 2.4.1 from 2010-06-29.

Automatic conversion script
Id: cif_fix_enum 1527 2010-12-29 10:47:43Z saulius 
;
_cod_original_sg_symbol_H-M P212121
_cod_database_code 7006602

loop_
_symmetry_equiv_pos_as_xyz
'x, y, z'
'x+1/2, -y+1/2, -z'
'-x, y+1/2, -z+1/2'
'-x+1/2, -y, z+1/2'

loop_
_atom_site_label
_atom_site_type_symbol
_atom_site_fract_x
_atom_site_fract_y
_atom_site_fract_z
_atom_site_U_iso_or_equiv
_atom_site_adp_type
_atom_site_occupancy
_atom_site_symmetry_multiplicity
_atom_site_calc_flag
_atom_site_refinement_flags
_atom_site_disorder_assembly
_atom_site_disorder_group
Ti1 Ti 0.76731(9) 0.87609(7) 0.82365(3) 0.0269(3) Uani 1 1 d . . .
Cl2 Cl 0.62972(15) 0.74301(12) 0.80586(5) 0.0494(5) Uani 1 1 d . . .
Cl1 Cl 0.92655(14) 1.00175(11) 0.81862(5) 0.0428(4) Uani 1 1 d . . .
C7 C 0.3174(6) 0.9585(5) 0.77813(19) 0.0394(16) Uani 1 1 d . . .
H7 H 0.3880 0.9364 0.7605 0.047 Uiso 1 1 calc R . .
N4 N 0.9676(4) 0.7295(3) 0.78850(13) 0.0279(11) Uani 1 1 d . . .
N3 N 0.8391(4) 0.8399(3) 0.75759(13) 0.0278(11) Uani 1 1 d . . .
N5 N 0.9828(5) 0.7008(4) 0.85296(15) 0.0404(13) Uani 1 1 d . . .
N2 N 0.6983(4) 0.9540(4) 0.73637(13) 0.0352(13) Uani 1 1 d . . .
C3 C 0.2894(6) 1.0738(5) 0.83766(19) 0.0497(18) Uani 1 1 d . . .
H3 H 0.2056 1.0531 0.8394 0.060 Uiso 1 1 calc R . .
C19 C 0.9629(5) 0.7433(4) 0.71253(16) 0.0306(14) Uani 1 1 d . . .
H19 H 1.0238 0.6938 0.7088 0.037 Uiso 1 1 calc R . .
C2 C 0.3657(6) 1.0326(4) 0.80767(18) 0.0387(15) Uani 1 1 d . . .
C22 C 1.0564(5) 0.6554(4) 0.79263(18) 0.0350(15) Uani 1 1 d . . .
H22 H 1.1004 0.6237 0.7711 0.042 Uiso 1 1 calc R . .
C9 C 0.2657(7) 0.8682(5) 0.80051(19) 0.0551(18) Uani 1 1 d . . .
H9A H 0.3320 0.8366 0.8163 0.083 Uiso 1 1 calc R . .
H9B H 0.2326 0.8218 0.7803 0.083 Uiso 1 1 calc R . .
H9C H 0.1995 0.8885 0.8193 0.083 Uiso 1 1 calc R . .
C6 C 0.5349(5) 1.1423(5) 0.83236(18) 0.0416(16) Uani 1 1 d . . .
N1 N 0.5692(5) 1.0338(3) 0.77286(14) 0.0376(12) Uani 1 1 d . . .
C5 C 0.4550(6) 1.1794(5) 0.8615(2) 0.0488(18) Uani 1 1 d . . .
H5 H 0.4828 1.2295 0.8796 0.059 Uiso 1 1 calc R . .
C36 C 0.6377(5) 0.8899(4) 0.90991(16) 0.0378(15) Uani 1 1 d D . .
C8 C 0.2196(6) 1.0049(5) 0.74985(19) 0.0505(18) Uani 1 1 d . . .
H8A H 0.1495 1.0276 0.7665 0.076 Uiso 1 1 calc R . .
H8B H 0.1908 0.9559 0.7299 0.076 Uiso 1 1 calc R . .
H8C H 0.2560 1.0606 0.7351 0.076 Uiso 1 1 calc R . .
N6 N 0.7102(4) 0.8931(3) 0.87118(13) 0.0337(12) Uani 1 1 d . C .
C14 C 0.5507(6) 1.0630(5) 0.73209(18) 0.0458(18) Uani 1 1 d . . .
H14 H 0.4906 1.1085 0.7225 0.055 Uiso 1 1 calc R . .
C1 C 0.4878(6) 1.0701(5) 0.80615(18) 0.0380(16) Uani 1 1 d . . .
C12 C 0.7353(8) 1.1872(6) 0.8678(2) 0.070(2) Uani 1 1 d . . .
H12A H 0.6938 1.2309 0.8873 0.106 Uiso 1 1 calc R . .
H12B H 0.8188 1.2119 0.8621 0.106 Uiso 1 1 calc R . .
H12C H 0.7408 1.1211 0.8796 0.106 Uiso 1 1 calc R . .
C17 C 0.8233(5) 0.8615(5) 0.68519(17) 0.0394(15) Uani 1 1 d . . .
H17 H 0.7874 0.8949 0.6624 0.047 Uiso 1 1 calc R . .
C4 C 0.3321(6) 1.1442(5) 0.8650(2) 0.0526(19) Uani 1 1 d . . .
H4 H 0.2792 1.1687 0.8860 0.063 Uiso 1 1 calc R . .
C20 C 0.9239(5) 0.7721(4) 0.75149(17) 0.0312(14) Uani 1 1 d . . .
C23 C 1.0665(5) 0.6386(5) 0.83264(17) 0.0406(16) Uani 1 1 d . . .
H23 H 1.1206 0.5927 0.8453 0.049 Uiso 1 1 calc R . .
C24 C 0.9533(6) 0.6925(5) 0.89623(19) 0.0464(18) Uani 1 1 d . A .
C10 C 0.6620(6) 1.1834(5) 0.8280(2) 0.0464(17) Uani 1 1 d . . .
H10 H 0.7077 1.1373 0.8094 0.056 Uiso 1 1 calc R . .
C16 C 0.7897(5) 0.8842(5) 0.72537(16) 0.0338(14) Uani 1 1 d . . .
C13 C 0.6580(5) 0.9656(4) 0.77673(17) 0.0339(14) Uani 1 1 d . . .
C25 C 0.8820(7) 0.6136(5) 0.90970(19) 0.0520(19) Uani 1 1 d . . .
C21 C 0.9182(5) 0.7587(4) 0.82664(17) 0.0348(14) Uani 1 1 d . . .
C33A C 1.0892(7) 0.8480(6) 0.9087(3) 0.077(2) Uani 0.442(9) 1 d PDU A 1
H33A H 1.0653 0.8719 0.8807 0.092 Uiso 0.442(9) 1 calc PR A 1
C35A C 1.2157(13) 0.7895(14) 0.9091(6) 0.078(3) Uani 0.442(9) 1 d PDU A 1
H35A H 1.2748 0.8215 0.8906 0.116 Uiso 0.442(9) 1 calc PR A 1
H35B H 1.2013 0.7220 0.8999 0.116 Uiso 0.442(9) 1 calc PR A 1
H35C H 1.2493 0.7887 0.9372 0.116 Uiso 0.442(9) 1 calc PR A 1
C34A C 1.109(2) 0.9302(12) 0.9396(5) 0.085(4) Uani 0.442(9) 1 d PDU A 1
H34A H 1.0372 0.9741 0.9394 0.128 Uiso 0.442(9) 1 calc PR A 1
H34B H 1.1835 0.9674 0.9321 0.128 Uiso 0.442(9) 1 calc PR A 1
H34C H 1.1195 0.9024 0.9673 0.128 Uiso 0.442(9) 1 calc PR A 1
C33B C 1.0892(7) 0.8480(6) 0.9087(3) 0.077(2) Uani 0.558(9) 1 d PU A 2
C35B C 1.2209(10) 0.8696(13) 0.9226(4) 0.078(3) Uani 0.558(9) 1 d PDU A 2
H35D H 1.2242 0.8711 0.9528 0.116 Uiso 0.558(9) 1 calc PR A 2
H35E H 1.2469 0.9333 0.9117 0.116 Uiso 0.558(9) 1 calc PR A 2
H35F H 1.2764 0.8183 0.9123 0.116 Uiso 0.558(9) 1 calc PR A 2
C34B C 1.0255(16) 0.9468(9) 0.9226(5) 0.085(4) Uani 0.558(9) 1 d PDU A 2
H34D H 1.0163 0.9474 0.9526 0.128 Uiso 0.558(9) 1 calc PR A 2
H34E H 0.9438 0.9520 0.9096 0.128 Uiso 0.558(9) 1 calc PR A 2
H34F H 1.0769 1.0025 0.9140 0.128 Uiso 0.558(9) 1 calc PR A 2
C28 C 0.9873(8) 0.7416(8) 0.9658(2) 0.086(3) Uani 1 1 d . A .
H28 H 1.0211 0.7841 0.9861 0.104 Uiso 1 1 calc R . .
C15 C 0.6326(6) 1.0153(5) 0.7093(2) 0.0485(18) Uani 1 1 d . . .
H15 H 0.6445 1.0213 0.6804 0.058 Uiso 1 1 calc R . .
C27 C 0.9186(9) 0.6624(7) 0.9782(2) 0.080(3) Uani 1 1 d . . .
H27 H 0.9076 0.6503 1.0068 0.097 Uiso 1 1 calc R B .
C29 C 1.0090(6) 0.7616(6) 0.9240(2) 0.056(2) Uani 1 1 d . . .
C26 C 0.8667(8) 0.6018(6) 0.9508(2) 0.069(2) Uani 1 1 d . B .
H26 H 0.8175 0.5488 0.9605 0.083 Uiso 1 1 calc R . .
C30A C 0.8280(7) 0.5398(6) 0.8790(3) 0.071(2) Uani 0.46(3) 1 d PDU B 3
H30A H 0.8388 0.5751 0.8522 0.085 Uiso 0.46(3) 1 calc PR B 3
C31A C 0.6868(12) 0.526(4) 0.8807(11) 0.093(4) Uani 0.46(3) 1 d PDU B 3
H31A H 0.6614 0.5131 0.9092 0.139 Uiso 0.46(3) 1 calc PR B 3
H31B H 0.6630 0.4705 0.8633 0.139 Uiso 0.46(3) 1 calc PR B 3
H31C H 0.6459 0.5857 0.8708 0.139 Uiso 0.46(3) 1 calc PR B 3
C32A C 0.878(2) 0.4382(9) 0.8687(9) 0.068(3) Uani 0.46(3) 1 d PDU B 3
H32A H 0.9653 0.4432 0.8611 0.101 Uiso 0.46(3) 1 calc PR B 3
H32B H 0.8308 0.4108 0.8456 0.101 Uiso 0.46(3) 1 calc PR B 3
H32C H 0.8691 0.3953 0.8928 0.101 Uiso 0.46(3) 1 calc PR B 3
C30B C 0.8280(7) 0.5398(6) 0.8790(3) 0.071(2) Uani 0.54(3) 1 d PU B 4
C31B C 0.6902(11) 0.528(4) 0.8893(9) 0.093(4) Uani 0.54(3) 1 d PDU B 4
H31D H 0.6780 0.4675 0.9051 0.139 Uiso 0.54(3) 1 calc PR B 4
H31E H 0.6424 0.5244 0.8636 0.139 Uiso 0.54(3) 1 calc PR B 4
H31F H 0.6622 0.5842 0.9056 0.139 Uiso 0.54(3) 1 calc PR B 4
C32B C 0.9031(15) 0.4446(10) 0.8881(8) 0.068(3) Uani 0.54(3) 1 d PDU B 4
H32D H 0.9491 0.4252 0.8634 0.101 Uiso 0.54(3) 1 calc PR B 4
H32E H 0.8462 0.3919 0.8960 0.101 Uiso 0.54(3) 1 calc PR B 4
H32F H 0.9614 0.4569 0.9107 0.101 Uiso 0.54(3) 1 calc PR B 4
C11 C 0.6562(8) 1.2810(6) 0.8051(2) 0.079(3) Uani 1 1 d . . .
H11A H 0.6100 1.2726 0.7793 0.119 Uiso 1 1 calc R . .
H11B H 0.7404 1.3033 0.7989 0.119 Uiso 1 1 calc R . .
H11C H 0.6146 1.3299 0.8224 0.119 Uiso 1 1 calc R . .
C18 C 0.9083(5) 0.7905(5) 0.67964(18) 0.0371(15) Uani 1 1 d . . .
H18 H 0.9313 0.7726 0.6524 0.045 Uiso 1 1 calc R . .
C37A C 0.5277(8) 0.9602(7) 0.9080(3) 0.053(2) Uani 0.723(6) 1 d PDU C 5
H37A H 0.5577 1.0280 0.9091 0.079 Uiso 0.723(6) 1 calc PR C 5
H37B H 0.4725 0.9479 0.9313 0.079 Uiso 0.723(6) 1 calc PR C 5
H37C H 0.4825 0.9499 0.8821 0.079 Uiso 0.723(6) 1 calc PR C 5
C39A C 0.5938(9) 0.7828(6) 0.9162(3) 0.056(3) Uani 0.723(6) 1 d PDU C 5
H39A H 0.5424 0.7629 0.8928 0.085 Uiso 0.723(6) 1 calc PR C 5
H39B H 0.5454 0.7784 0.9417 0.085 Uiso 0.723(6) 1 calc PR C 5
H39C H 0.6660 0.7395 0.9181 0.085 Uiso 0.723(6) 1 calc PR C 5
C38A C 0.7215(10) 0.9186(9) 0.9465(2) 0.067(3) Uani 0.723(6) 1 d PDU C 5
H38A H 0.7956 0.8771 0.9465 0.100 Uiso 0.723(6) 1 calc PR C 5
H38B H 0.6761 0.9094 0.9724 0.100 Uiso 0.723(6) 1 calc PR C 5
H38C H 0.7460 0.9875 0.9438 0.100 Uiso 0.723(6) 1 calc PR C 5
C37B C 0.5029(11) 0.879(2) 0.8950(6) 0.053(2) Uani 0.277(6) 1 d PDU C 6
H37D H 0.4858 0.9273 0.8735 0.079 Uiso 0.277(6) 1 calc PR C 6
H37E H 0.4464 0.8888 0.9182 0.079 Uiso 0.277(6) 1 calc PR C 6
H37F H 0.4909 0.8125 0.8838 0.079 Uiso 0.277(6) 1 calc PR C 6
C39B C 0.700(2) 0.8192(17) 0.9406(6) 0.056(3) Uani 0.277(6) 1 d PDU C 6
H39D H 0.7737 0.8507 0.9523 0.085 Uiso 0.277(6) 1 calc PR C 6
H39E H 0.7245 0.7590 0.9262 0.085 Uiso 0.277(6) 1 calc PR C 6
H39F H 0.6419 0.8031 0.9627 0.085 Uiso 0.277(6) 1 calc PR C 6
C38B C 0.653(3) 0.9865(13) 0.9336(7) 0.067(3) Uani 0.277(6) 1 d PD C 6
H38D H 0.7397 0.9933 0.9424 0.100 Uiso 0.277(6) 1 calc PR C 6
H38E H 0.5993 0.9863 0.9578 0.100 Uiso 0.277(6) 1 calc PR C 6
H38F H 0.6312 1.0416 0.9157 0.100 Uiso 0.277(6) 1 calc PR C 6

loop_
_atom_site_aniso_label
_atom_site_aniso_U_11
_atom_site_aniso_U_22
_atom_site_aniso_U_33
_atom_site_aniso_U_23
_atom_site_aniso_U_13
_atom_site_aniso_U_12
Ti1 0.0231(5) 0.0291(5) 0.0286(5) 0.0013(5) -0.0004(4) 0.0003(5)
Cl2 0.0386(9) 0.0451(10) 0.0643(11) -0.0148(9) 0.0064(8) -0.0168(8)
Cl1 0.0305(8) 0.0382(8) 0.0599(10) -0.0012(8) 0.0085(8) -0.0061(7)
C7 0.030(4) 0.045(4) 0.043(4) 0.003(3) -0.006(3) 0.006(3)
N4 0.019(3) 0.033(3) 0.031(3) 0.002(2) 0.000(2) -0.001(2)
N3 0.024(3) 0.032(3) 0.027(2) -0.003(2) -0.005(2) 0.002(2)
N5 0.040(3) 0.041(3) 0.040(3) 0.002(3) -0.008(2) 0.011(3)
N2 0.035(3) 0.041(3) 0.030(3) 0.014(2) -0.001(2) 0.006(3)
C3 0.027(4) 0.071(5) 0.051(4) -0.004(4) -0.008(3) 0.010(3)
C19 0.034(4) 0.030(3) 0.028(3) -0.008(3) 0.003(3) 0.002(3)
C2 0.039(4) 0.039(4) 0.038(3) 0.005(3) 0.005(3) 0.013(3)
C22 0.023(3) 0.037(3) 0.045(4) 0.001(3) -0.005(3) 0.010(3)
C9 0.051(4) 0.058(4) 0.056(4) -0.003(4) 0.001(4) 0.005(4)
C6 0.029(3) 0.051(4) 0.044(4) -0.006(3) -0.003(3) 0.014(3)
N1 0.034(3) 0.038(3) 0.040(3) 0.000(2) 0.000(2) 0.011(3)
C5 0.038(4) 0.055(4) 0.054(4) -0.015(4) 0.000(3) 0.002(4)
C36 0.037(4) 0.043(4) 0.034(3) -0.002(3) 0.008(3) 0.011(3)
C8 0.048(4) 0.054(4) 0.050(4) -0.007(4) 0.003(3) 0.005(4)
N6 0.036(3) 0.033(3) 0.032(2) 0.005(2) -0.003(2) -0.003(2)
C14 0.041(4) 0.055(4) 0.041(4) 0.018(3) -0.006(3) 0.013(4)
C1 0.050(4) 0.035(3) 0.029(3) 0.003(3) 0.011(3) 0.006(3)
C12 0.066(6) 0.079(6) 0.066(5) 0.001(4) 0.010(5) -0.013(5)
C17 0.030(3) 0.054(4) 0.034(3) 0.015(3) -0.005(3) 0.010(3)
C4 0.039(4) 0.054(5) 0.064(4) -0.021(4) 0.003(3) 0.027(4)
C20 0.023(3) 0.026(3) 0.045(4) 0.005(3) 0.005(3) -0.003(3)
C23 0.030(3) 0.047(4) 0.045(4) 0.013(3) 0.003(3) 0.014(3)
C24 0.038(4) 0.062(5) 0.039(4) 0.003(4) -0.011(3) 0.018(4)
C10 0.045(4) 0.042(4) 0.052(4) -0.007(3) 0.017(4) -0.010(3)
C16 0.028(3) 0.045(4) 0.028(3) 0.003(3) -0.003(3) 0.001(3)
C13 0.030(4) 0.041(4) 0.030(3) 0.002(3) -0.005(3) 0.003(3)
C25 0.076(5) 0.035(4) 0.046(4) 0.018(3) 0.013(4) 0.019(4)
C21 0.027(3) 0.045(4) 0.033(3) -0.005(3) 0.004(3) -0.005(3)
C33A 0.077(2) 0.077(2) 0.077(2) 0.0002(7) 0.0002(7) -0.0006(7)
C35A 0.078(4) 0.078(4) 0.078(3) 0.0001(7) -0.0003(7) -0.0002(7)
C34A 0.085(4) 0.085(4) 0.085(4) 0.0000(7) 0.0000(7) -0.0002(7)
C33B 0.077(2) 0.077(2) 0.077(2) 0.0002(7) 0.0002(7) -0.0006(7)
C35B 0.078(4) 0.078(4) 0.078(3) 0.0001(7) -0.0003(7) -0.0002(7)
C34B 0.085(4) 0.085(4) 0.085(4) 0.0000(7) 0.0000(7) -0.0002(7)
C28 0.066(6) 0.158(10) 0.035(4) 0.004(6) -0.014(4) 0.020(7)
C15 0.043(4) 0.060(5) 0.042(4) 0.016(4) 0.013(3) 0.016(4)
C27 0.107(8) 0.089(7) 0.046(5) 0.048(5) 0.010(5) 0.005(6)
C29 0.033(4) 0.095(6) 0.041(4) -0.002(4) -0.005(3) 0.009(4)
C26 0.104(7) 0.054(5) 0.050(5) 0.012(4) 0.012(5) 0.026(5)
C30A 0.071(2) 0.071(2) 0.071(2) 0.0000(7) 0.0008(7) -0.0002(7)
C31A 0.093(4) 0.093(4) 0.093(4) 0.0001(7) 0.0000(7) -0.0001(7)
C32A 0.068(4) 0.068(3) 0.068(4) -0.0003(7) 0.0002(7) -0.0002(7)
C30B 0.071(2) 0.071(2) 0.071(2) 0.0000(7) 0.0008(7) -0.0002(7)
C31B 0.093(4) 0.093(4) 0.093(4) 0.0001(7) 0.0000(7) -0.0001(7)
C32B 0.068(4) 0.068(3) 0.068(4) -0.0003(7) 0.0002(7) -0.0002(7)
C11 0.099(7) 0.064(5) 0.074(5) 0.013(5) -0.002(5) -0.014(5)
C18 0.027(3) 0.057(4) 0.028(3) -0.011(3) 0.009(3) -0.001(3)
C37A 0.053(4) 0.056(4) 0.049(4) 0.007(4) 0.027(4) 0.006(4)
C39A 0.063(5) 0.053(5) 0.053(5) 0.005(4) 0.023(4) 0.004(4)
C38A 0.078(7) 0.081(7) 0.040(5) -0.004(5) -0.002(5) -0.015(5)
C37B 0.053(4) 0.056(4) 0.049(4) 0.007(4) 0.027(4) 0.006(4)
C39B 0.063(5) 0.053(5) 0.053(5) 0.005(4) 0.023(4) 0.004(4)
C38B 0.078(7) 0.081(7) 0.040(5) -0.004(5) -0.002(5) -0.015(5)

loop_
_atom_type_symbol
_atom_type_description
_atom_type_scat_dispersion_real
_atom_type_scat_dispersion_imag
_atom_type_scat_source
C C 0.0033 0.0016 'International Tables Vol C Tables 4.2.6.8 and 6.1.1.4'
H H 0.0000 0.0000 'International Tables Vol C Tables 4.2.6.8 and 6.1.1.4'
Cl Cl 0.1484 0.1585 'International Tables Vol C Tables 4.2.6.8 and 6.1.1.4'
N N 0.0061 0.0033 'International Tables Vol C Tables 4.2.6.8 and 6.1.1.4'
Ti Ti 0.2776 0.4457 'International Tables Vol C Tables 4.2.6.8 and 6.1.1.4'
O O 0.0106 0.0060 'International Tables Vol C Tables 4.2.6.8 and 6.1.1.4'

loop_
_geom_angle_atom_site_label_1
_geom_angle_atom_site_label_2
_geom_angle_atom_site_label_3
_geom_angle
_geom_angle_site_symmetry_1
_geom_angle_site_symmetry_3
_geom_angle_publ_flag
N6 Ti1 C13 110.5(2) . . ?
N6 Ti1 C21 108.7(2) . . ?
C13 Ti1 C21 140.5(2) . . ?
N6 Ti1 N3 175.3(2) . . ?
C13 Ti1 N3 70.82(19) . . ?
C21 Ti1 N3 69.77(18) . . ?
N6 Ti1 Cl2 95.56(17) . . ?
C13 Ti1 Cl2 85.62(17) . . ?
C21 Ti1 Cl2 85.59(17) . . ?
N3 Ti1 Cl2 79.99(12) . . ?
N6 Ti1 Cl1 102.99(17) . . ?
C13 Ti1 Cl1 86.82(17) . . ?
C21 Ti1 Cl1 89.53(16) . . ?
N3 Ti1 Cl1 81.49(12) . . ?
Cl2 Ti1 Cl1 161.42(7) . . ?
C2 C7 C9 111.5(5) . . ?
C2 C7 C8 110.3(5) . . ?
C9 C7 C8 111.2(6) . . ?
C2 C7 H7 107.9 . . ?
C9 C7 H7 107.9 . . ?
C8 C7 H7 107.9 . . ?
C22 N4 C21 112.4(5) . . ?
C22 N4 C20 127.4(5) . . ?
C21 N4 C20 120.2(5) . . ?
C20 N3 C16 118.9(5) . . ?
C20 N3 Ti1 121.2(4) . . ?
C16 N3 Ti1 119.8(4) . . ?
C21 N5 C23 112.8(5) . . ?
C21 N5 C24 123.0(5) . . ?
C23 N5 C24 123.5(5) . . ?
C13 N2 C15 111.3(5) . . ?
C13 N2 C16 122.2(5) . . ?
C15 N2 C16 126.4(5) . . ?
C4 C3 C2 121.9(7) . . ?
C4 C3 H3 119.0 . . ?
C2 C3 H3 119.0 . . ?
C18 C19 C20 116.2(5) . . ?
C18 C19 H19 121.9 . . ?
C20 C19 H19 121.9 . . ?
C3 C2 C1 115.5(6) . . ?
C3 C2 C7 121.1(6) . . ?
C1 C2 C7 123.3(6) . . ?
C23 C22 N4 106.0(5) . . ?
C23 C22 H22 127.0 . . ?
N4 C22 H22 127.0 . . ?
C7 C9 H9A 109.5 . . ?
C7 C9 H9B 109.5 . . ?
H9A C9 H9B 109.5 . . ?
C7 C9 H9C 109.5 . . ?
H9A C9 H9C 109.5 . . ?
H9B C9 H9C 109.5 . . ?
C5 C6 C1 116.7(6) . . ?
C5 C6 C10 120.4(6) . . ?
C1 C6 C10 122.8(6) . . ?
C13 N1 C14 112.8(5) . . ?
C13 N1 C1 126.1(5) . . ?
C14 N1 C1 120.8(5) . . ?
C6 C5 C4 121.2(6) . . ?
C6 C5 H5 119.4 . . ?
C4 C5 H5 119.4 . . ?
N6 C36 C37A 110.9(5) . . ?
N6 C36 C38B 110.0(11) . . ?
C37A C36 C38B 64.4(12) . . ?
N6 C36 C39B 109.6(10) . . ?
C37A C36 C39B 139.4(11) . . ?
C38B C36 C39B 99.5(15) . . ?
N6 C36 C37B 103.7(9) . . ?
C37A C36 C37B 46.8(10) . . ?
C38B C36 C37B 110.3(16) . . ?
C39B C36 C37B 123.6(15) . . ?
N6 C36 C38A 109.6(6) . . ?
C37A C36 C38A 109.2(7) . . ?
C38B C36 C38A 48.1(11) . . ?
C39B C36 C38A 53.5(11) . . ?
C37B C36 C38A 145.1(10) . . ?
N6 C36 C39A 107.5(5) . . ?
C37A C36 C39A 111.0(6) . . ?
C38B C36 C39A 141.0(11) . . ?
C39B C36 C39A 57.3(11) . . ?
C37B C36 C39A 70.0(11) . . ?
C38A C36 C39A 108.5(7) . . ?
C7 C8 H8A 109.5 . . ?
C7 C8 H8B 109.5 . . ?
H8A C8 H8B 109.5 . . ?
C7 C8 H8C 109.5 . . ?
H8A C8 H8C 109.5 . . ?
H8B C8 H8C 109.5 . . ?
C36 N6 Ti1 166.1(4) . . ?
C15 C14 N1 107.1(6) . . ?
C15 C14 H14 126.4 . . ?
N1 C14 H14 126.4 . . ?
C6 C1 C2 124.9(6) . . ?
C6 C1 N1 117.7(6) . . ?
C2 C1 N1 117.3(5) . . ?
C10 C12 H12A 109.5 . . ?
C10 C12 H12B 109.5 . . ?
H12A C12 H12B 109.5 . . ?
C10 C12 H12C 109.5 . . ?
H12A C12 H12C 109.5 . . ?
H12B C12 H12C 109.5 . . ?
C18 C17 C16 117.6(5) . . ?
C18 C17 H17 121.2 . . ?
C16 C17 H17 121.2 . . ?
C3 C4 C5 119.7(6) . . ?
C3 C4 H4 120.1 . . ?
C5 C4 H4 120.1 . . ?
N3 C20 C19 123.2(5) . . ?
N3 C20 N4 113.2(5) . . ?
C19 C20 N4 123.6(5) . . ?
C22 C23 N5 107.7(5) . . ?
C22 C23 H23 126.2 . . ?
N5 C23 H23 126.2 . . ?
C25 C24 C29 122.8(6) . . ?
C25 C24 N5 119.2(6) . . ?
C29 C24 N5 117.8(6) . . ?
C6 C10 C12 114.4(6) . . ?
C6 C10 C11 109.7(6) . . ?
C12 C10 C11 114.0(6) . . ?
C6 C10 H10 106.0 . . ?
C12 C10 H10 106.0 . . ?
C11 C10 H10 106.0 . . ?
N3 C16 C17 122.5(5) . . ?
N3 C16 N2 112.9(5) . . ?
C17 C16 N2 124.6(5) . . ?
N1 C13 N2 102.4(5) . . ?
N1 C13 Ti1 143.4(4) . . ?
N2 C13 Ti1 114.0(4) . . ?
C26 C25 C24 117.9(7) . . ?
C26 C25 C30A 121.1(7) . . ?
C24 C25 C30A 120.9(6) . . ?
N5 C21 N4 101.2(5) . . ?
N5 C21 Ti1 143.2(4) . . ?
N4 C21 Ti1 115.6(4) . . ?
C34A C33A C29 115.5(10) . . ?
C34A C33A C35A 104.2(12) . . ?
C29 C33A C35A 95.6(9) . . ?
C34A C33A H33A 113.3 . . ?
C29 C33A H33A 113.3 . . ?
C35A C33A H33A 113.3 . . ?
H35D C35B H35E 109.5 . . ?
H35D C35B H35F 109.5 . . ?
H35E C35B H35F 109.5 . . ?
H34D C34B H34E 109.5 . . ?
H34D C34B H34F 109.5 . . ?
H34E C34B H34F 109.5 . . ?
C27 C28 C29 121.7(9) . . ?
C27 C28 H28 119.1 . . ?
C29 C28 H28 119.1 . . ?
C14 C15 N2 106.3(6) . . ?
C14 C15 H15 126.9 . . ?
N2 C15 H15 126.9 . . ?
C26 C27 C28 121.3(7) . . ?
C26 C27 H27 119.3 . . ?
C28 C27 H27 119.3 . . ?
C28 C29 C24 114.2(8) . . ?
C28 C29 C33A 123.5(8) . . ?
C24 C29 C33A 122.3(6) . . ?
C27 C26 C25 122.0(8) . . ?
C27 C26 H26 119.0 . . ?
C25 C26 H26 119.0 . . ?
C32A C30A C25 127.3(13) . . ?
C32A C30A C31A 104(3) . . ?
C25 C30A C31A 116(2) . . ?
C32A C30A H30A 101.8 . . ?
C25 C30A H30A 101.8 . . ?
C31A C30A H30A 101.8 . . ?
C10 C11 H11A 109.5 . . ?
C10 C11 H11B 109.5 . . ?
H11A C11 H11B 109.5 . . ?
C10 C11 H11C 109.5 . . ?
H11A C11 H11C 109.5 . . ?
H11B C11 H11C 109.5 . . ?
C17 C18 C19 121.6(5) . . ?
C17 C18 H18 119.2 . . ?
C19 C18 H18 119.2 . . ?
C36 C37A H37A 109.5 . . ?
C36 C37A H37B 109.5 . . ?
C36 C37A H37C 109.5 . . ?
C36 C39A H39A 109.5 . . ?
C36 C39A H39B 109.5 . . ?
C36 C39A H39C 109.5 . . ?
C36 C38A H38A 109.5 . . ?
C36 C38A H38B 109.5 . . ?
C36 C38A H38C 109.5 . . ?
C36 C37B H37D 109.5 . . ?
C36 C37B H37E 109.5 . . ?
C36 C37B H37F 109.5 . . ?
C36 C39B H39D 109.5 . . ?
C36 C39B H39E 109.5 . . ?
C36 C39B H39F 109.5 . . ?
C36 C38B H38D 109.5 . . ?
C36 C38B H38E 109.5 . . ?
C36 C38B H38F 109.5 . . ?

loop_
_geom_bond_atom_site_label_1
_geom_bond_atom_site_label_2
_geom_bond_distance
_geom_bond_site_symmetry_2
_geom_bond_publ_flag
Ti1 N6 1.677(5) . ?
Ti1 C13 2.281(6) . ?
Ti1 C21 2.286(6) . ?
Ti1 N3 2.332(5) . ?
Ti1 Cl2 2.415(2) . ?
Ti1 Cl1 2.433(2) . ?
C7 C2 1.486(9) . ?
C7 C9 1.535(9) . ?
C7 C8 1.536(8) . ?
C7 H7 1.0000 . ?
N4 C22 1.398(7) . ?
N4 C21 1.406(7) . ?
N4 C20 1.416(7) . ?
N3 C20 1.316(7) . ?
N3 C16 1.320(7) . ?
N5 C21 1.356(7) . ?
N5 C23 1.403(7) . ?
N5 C24 1.444(8) . ?
N2 C13 1.389(7) . ?
N2 C15 1.405(7) . ?
N2 C16 1.416(7) . ?
C3 C4 1.385(9) . ?
C3 C2 1.394(9) . ?
C3 H3 0.9500 . ?
C19 C18 1.379(8) . ?
C19 C20 1.390(7) . ?
C19 H19 0.9500 . ?
C2 C1 1.416(9) . ?
C22 C23 1.323(7) . ?
C22 H22 0.9500 . ?
C9 H9A 0.9800 . ?
C9 H9B 0.9800 . ?
C9 H9C 0.9800 . ?
C6 C5 1.376(8) . ?
C6 C1 1.397(8) . ?
C6 C10 1.490(8) . ?
N1 C13 1.342(7) . ?
N1 C14 1.396(7) . ?
N1 C1 1.477(7) . ?
C5 C4 1.416(9) . ?
C5 H5 0.9500 . ?
C36 N6 1.481(7) . ?
C36 C37A 1.528(7) . ?
C36 C38B 1.534(10) . ?
C36 C39B 1.540(10) . ?
C36 C37B 1.541(10) . ?
C36 C38A 1.543(8) . ?
C36 C39A 1.547(8) . ?
C8 H8A 0.9800 . ?
C8 H8B 0.9800 . ?
C8 H8C 0.9800 . ?
C14 C15 1.324(9) . ?
C14 H14 0.9500 . ?
C12 C10 1.516(10) . ?
C12 H12A 0.9800 . ?
C12 H12B 0.9800 . ?
C12 H12C 0.9800 . ?
C17 C18 1.347(8) . ?
C17 C16 1.388(8) . ?
C17 H17 0.9500 . ?
C4 H4 0.9500 . ?
C23 H23 0.9500 . ?
C24 C25 1.394(9) . ?
C24 C29 1.435(10) . ?
C10 C11 1.525(9) . ?
C10 H10 1.0000 . ?
C25 C26 1.355(9) . ?
C25 C30A 1.530(10) . ?
C33A C34A 1.520(9) . ?
C33A C29 1.544(11) . ?
C33A C35A 1.581(9) . ?
C33A H33A 1.0000 . ?
C35A H35A 0.9800 . ?
C35A H35B 0.9800 . ?
C35A H35C 0.9800 . ?
C34A H34A 0.9800 . ?
C34A H34B 0.9800 . ?
C34A H34C 0.9800 . ?
C35B H35D 0.9800 . ?
C35B H35E 0.9800 . ?
C35B H35F 0.9800 . ?
C34B H34D 0.9800 . ?
C34B H34E 0.9800 . ?
C34B H34F 0.9800 . ?
C28 C27 1.370(12) . ?
C28 C29 1.404(9) . ?
C28 H28 0.9500 . ?
C15 H15 0.9500 . ?
C27 C26 1.336(11) . ?
C27 H27 0.9500 . ?
C26 H26 0.9500 . ?
C30A C32A 1.523(9) . ?
C30A C31A 1.538(10) . ?
C30A H30A 1.0000 . ?
C31A H31A 0.9800 . ?
C31A H31B 0.9800 . ?
C31A H31C 0.9800 . ?
C32A H32A 0.9800 . ?
C32A H32B 0.9800 . ?
C32A H32C 0.9800 . ?
C31B H31D 0.9800 . ?
C31B H31E 0.9800 . ?
C31B H31F 0.9800 . ?
C32B H32D 0.9800 . ?
C32B H32E 0.9800 . ?
C32B H32F 0.9800 . ?
C11 H11A 0.9800 . ?
C11 H11B 0.9800 . ?
C11 H11C 0.9800 . ?
C18 H18 0.9500 . ?
C37A H37A 0.9800 . ?
C37A H37B 0.9800 . ?
C37A H37C 0.9800 . ?
C39A H39A 0.9800 . ?
C39A H39B 0.9800 . ?
C39A H39C 0.9800 . ?
C38A H38A 0.9800 . ?
C38A H38B 0.9800 . ?
C38A H38C 0.9800 . ?
C37B H37D 0.9800 . ?
C37B H37E 0.9800 . ?
C37B H37F 0.9800 . ?
C39B H39D 0.9800 . ?
C39B H39E 0.9800 . ?
C39B H39F 0.9800 . ?
C38B H38D 0.9800 . ?
C38B H38E 0.9800 . ?
C38B H38F 0.9800 . ?

loop_
_geom_torsion_atom_site_label_1
_geom_torsion_atom_site_label_2
_geom_torsion_atom_site_label_3
_geom_torsion_atom_site_label_4
_geom_torsion
_geom_torsion_site_symmetry_1
_geom_torsion_site_symmetry_2
_geom_torsion_site_symmetry_3
_geom_torsion_site_symmetry_4
_geom_torsion_publ_flag
N6 Ti1 N3 C20 -69(3) . . . . ?
C13 Ti1 N3 C20 -175.8(5) . . . . ?
C21 Ti1 N3 C20 2.0(4) . . . . ?
Cl2 Ti1 N3 C20 -86.9(4) . . . . ?
Cl1 Ti1 N3 C20 94.7(4) . . . . ?
N6 Ti1 N3 C16 107(2) . . . . ?
C13 Ti1 N3 C16 0.7(4) . . . . ?
C21 Ti1 N3 C16 178.4(5) . . . . ?
Cl2 Ti1 N3 C16 89.5(4) . . . . ?
Cl1 Ti1 N3 C16 -88.9(4) . . . . ?
C4 C3 C2 C1 -2.2(9) . . . . ?
C4 C3 C2 C7 -178.9(6) . . . . ?
C9 C7 C2 C3 -58.9(8) . . . . ?
C8 C7 C2 C3 65.3(7) . . . . ?
C9 C7 C2 C1 124.8(6) . . . . ?
C8 C7 C2 C1 -111.0(7) . . . . ?
C21 N4 C22 C23 -1.5(7) . . . . ?
C20 N4 C22 C23 -179.4(5) . . . . ?
C1 C6 C5 C4 1.2(9) . . . . ?
C10 C6 C5 C4 177.3(6) . . . . ?
C37A C36 N6 Ti1 -86.9(17) . . . . ?
C38B C36 N6 Ti1 -156.2(19) . . . . ?
C39B C36 N6 Ti1 95(2) . . . . ?
C37B C36 N6 Ti1 -38(2) . . . . ?
C38A C36 N6 Ti1 152.5(15) . . . . ?
C39A C36 N6 Ti1 34.7(18) . . . . ?
C13 Ti1 N6 C36 82.2(16) . . . . ?
C21 Ti1 N6 C36 -92.4(16) . . . . ?
N3 Ti1 N6 C36 -23(4) . . . . ?
Cl2 Ti1 N6 C36 -5.2(16) . . . . ?
Cl1 Ti1 N6 C36 173.6(16) . . . . ?
C13 N1 C14 C15 -2.4(8) . . . . ?
C1 N1 C14 C15 -176.9(6) . . . . ?
C5 C6 C1 C2 -0.4(9) . . . . ?
C10 C6 C1 C2 -176.4(6) . . . . ?
C5 C6 C1 N1 176.1(5) . . . . ?
C10 C6 C1 N1 0.1(9) . . . . ?
C3 C2 C1 C6 0.9(9) . . . . ?
C7 C2 C1 C6 177.4(5) . . . . ?
C3 C2 C1 N1 -175.6(5) . . . . ?
C7 C2 C1 N1 1.0(9) . . . . ?
C13 N1 C1 C6 81.8(7) . . . . ?
C14 N1 C1 C6 -104.5(7) . . . . ?
C13 N1 C1 C2 -101.5(7) . . . . ?
C14 N1 C1 C2 72.2(7) . . . . ?
C2 C3 C4 C5 3.1(10) . . . . ?
C6 C5 C4 C3 -2.5(10) . . . . ?
C16 N3 C20 C19 -1.2(8) . . . . ?
Ti1 N3 C20 C19 175.3(4) . . . . ?
C16 N3 C20 N4 -179.1(5) . . . . ?
Ti1 N3 C20 N4 -2.6(6) . . . . ?
C18 C19 C20 N3 0.5(8) . . . . ?
C18 C19 C20 N4 178.2(5) . . . . ?
C22 N4 C20 N3 179.5(5) . . . . ?
C21 N4 C20 N3 1.7(7) . . . . ?
C22 N4 C20 C19 1.6(9) . . . . ?
C21 N4 C20 C19 -176.2(5) . . . . ?
N4 C22 C23 N5 1.0(7) . . . . ?
C21 N5 C23 C22 -0.3(7) . . . . ?
C24 N5 C23 C22 169.8(6) . . . . ?
C21 N5 C24 C25 97.5(8) . . . . ?
C23 N5 C24 C25 -71.5(8) . . . . ?
C21 N5 C24 C29 -88.1(8) . . . . ?
C23 N5 C24 C29 102.9(7) . . . . ?
C5 C6 C10 C12 52.4(9) . . . . ?
C1 C6 C10 C12 -131.7(7) . . . . ?
C5 C6 C10 C11 -77.0(8) . . . . ?
C1 C6 C10 C11 98.8(7) . . . . ?
C20 N3 C16 C17 0.5(8) . . . . ?
Ti1 N3 C16 C17 -176.0(4) . . . . ?
C20 N3 C16 N2 178.8(5) . . . . ?
Ti1 N3 C16 N2 2.3(6) . . . . ?
C18 C17 C16 N3 0.9(9) . . . . ?
C18 C17 C16 N2 -177.3(5) . . . . ?
C13 N2 C16 N3 -6.1(8) . . . . ?
C15 N2 C16 N3 177.5(6) . . . . ?
C13 N2 C16 C17 172.2(6) . . . . ?
C15 N2 C16 C17 -4.2(10) . . . . ?
C14 N1 C13 N2 1.5(6) . . . . ?
C1 N1 C13 N2 175.6(5) . . . . ?
C14 N1 C13 Ti1 175.8(6) . . . . ?
C1 N1 C13 Ti1 -10.1(11) . . . . ?
C15 N2 C13 N1 -0.1(7) . . . . ?
C16 N2 C13 N1 -177.0(5) . . . . ?
C15 N2 C13 Ti1 -176.4(4) . . . . ?
C16 N2 C13 Ti1 6.7(7) . . . . ?
N6 Ti1 C13 N1 7.2(8) . . . . ?
C21 Ti1 C13 N1 179.2(6) . . . . ?
N3 Ti1 C13 N1 -177.5(8) . . . . ?
Cl2 Ti1 C13 N1 101.6(7) . . . . ?
Cl1 Ti1 C13 N1 -95.4(7) . . . . ?
N6 Ti1 C13 N2 -178.8(4) . . . . ?
C21 Ti1 C13 N2 -6.9(6) . . . . ?
N3 Ti1 C13 N2 -3.6(4) . . . . ?
Cl2 Ti1 C13 N2 -84.5(4) . . . . ?
Cl1 Ti1 C13 N2 78.5(4) . . . . ?
C29 C24 C25 C26 -0.9(10) . . . . ?
N5 C24 C25 C26 173.1(6) . . . . ?
C29 C24 C25 C30A -178.0(6) . . . . ?
N5 C24 C25 C30A -3.9(9) . . . . ?
C23 N5 C21 N4 -0.6(6) . . . . ?
C24 N5 C21 N4 -170.7(6) . . . . ?
C23 N5 C21 Ti1 178.4(5) . . . . ?
C24 N5 C21 Ti1 8.3(11) . . . . ?
C22 N4 C21 N5 1.2(6) . . . . ?
C20 N4 C21 N5 179.3(5) . . . . ?
C22 N4 C21 Ti1 -178.1(3) . . . . ?
C20 N4 C21 Ti1 0.0(6) . . . . ?
N6 Ti1 C21 N5 -4.5(8) . . . . ?
C13 Ti1 C21 N5 -176.5(6) . . . . ?
N3 Ti1 C21 N5 -179.8(8) . . . . ?
Cl2 Ti1 C21 N5 -98.9(7) . . . . ?
Cl1 Ti1 C21 N5 99.0(7) . . . . ?
N6 Ti1 C21 N4 174.4(4) . . . . ?
C13 Ti1 C21 N4 2.4(6) . . . . ?
N3 Ti1 C21 N4 -0.9(4) . . . . ?
Cl2 Ti1 C21 N4 80.0(4) . . . . ?
Cl1 Ti1 C21 N4 -82.0(4) . . . . ?
N1 C14 C15 N2 2.1(8) . . . . ?
C13 N2 C15 C14 -1.3(8) . . . . ?
C16 N2 C15 C14 175.4(6) . . . . ?
C29 C28 C27 C26 -1.6(13) . . . . ?
C27 C28 C29 C24 0.0(11) . . . . ?
C27 C28 C29 C33A -177.9(8) . . . . ?
C25 C24 C29 C28 1.2(10) . . . . ?
N5 C24 C29 C28 -172.9(6) . . . . ?
C25 C24 C29 C33A 179.2(6) . . . . ?
N5 C24 C29 C33A 5.1(10) . . . . ?
C34A C33A C29 C28 -19.7(14) . . . . ?
C35A C33A C29 C28 88.9(10) . . . . ?
C34A C33A C29 C24 162.5(11) . . . . ?
C35A C33A C29 C24 -88.9(10) . . . . ?
C28 C27 C26 C25 2.0(14) . . . . ?
C24 C25 C26 C27 -0.7(12) . . . . ?
C30A C25 C26 C27 176.3(8) . . . . ?
C26 C25 C30A C32A -76.3(14) . . . . ?
C24 C25 C30A C32A 100.7(12) . . . . ?
C26 C25 C30A C31A 59(2) . . . . ?
C24 C25 C30A C31A -124(2) . . . . ?
C16 C17 C18 C19 -1.5(9) . . . . ?
C20 C19 C18 C17 0.9(9) . . . . ?
